data_4103790
loop_
_publ_author_name
'Hun Young Kim'
'Luca Salvi'
'Patrick J. Carroll'
'Patrick J. Walsh'

_publ_section_title
;
 Highly Enantio- and Diastereoselective One-Pot Methods for the Synthesis
 of Halocyclopropyl Alcohols
;
_journal_name_full 'Journal of the American Chemical Society'
_journal_page_first 954
_journal_page_last 962
_journal_paper_doi 10.1021/ja806989n
_journal_volume 131
_journal_year 2009
_chemical_formula_sum 'C18 H27 Cl O4'
_chemical_formula_weight 342.85
_space_group_IT_number 19
_symmetry_cell_setting orthorhombic
_symmetry_Int_Tables_number 19
_symmetry_space_group_name_Hall 'P 2ac 2ab'
_symmetry_space_group_name_H-M 'P 21 21 21'
_atom_sites_solution_hydrogens geom
_atom_sites_solution_primary direct
_audit_creation_method SHELXL-97
_cell_angle_alpha 90.00
_cell_angle_beta 90.00
_cell_angle_gamma 90.00
_cell_formula_units_Z 4
_cell_length_a 6.060(3)
_cell_length_b 22.390(6)
_cell_length_c 40.762(12)
_cell_measurement_temperature 143(1)
_cell_volume 5531(4)
_computing_data_collection 'CrystalClear (Rigaku, 1999)'
_computing_data_reduction 'CrystalClear (Rigaku, 1999)'
_computing_structure_refinement 'SHELXL-97 (Sheldrick, 1997)'
_computing_structure_solution 'SIR97 (Altomare, 1999)'
_diffrn_ambient_temperature 143(1)
_diffrn_measured_fraction_theta_full 0.986
_diffrn_measured_fraction_theta_max 0.986
_diffrn_measurement_device 'CCD Area Detector'
_diffrn_measurement_device_type 'Rigaku Mercury'
_diffrn_measurement_method 'phi and omega rotations'
_diffrn_radiation_monochromator graphite
_diffrn_radiation_source 'rotating anode'
_diffrn_radiation_type MoK\a
_diffrn_radiation_wavelength 0.71073
_diffrn_reflns_av_R_equivalents 0.0478
_diffrn_reflns_av_sigmaI/netI 0.0741
_diffrn_reflns_limit_h_max 7
_diffrn_reflns_limit_h_min -6
_diffrn_reflns_limit_k_max 22
_diffrn_reflns_limit_k_min -26
_diffrn_reflns_limit_l_max 33
_diffrn_reflns_limit_l_min -48
_diffrn_reflns_number 22747
_diffrn_reflns_theta_full 25.01
_diffrn_reflns_theta_max 25.01
_diffrn_reflns_theta_min 2.66
_exptl_absorpt_coefficient_mu 0.224
_exptl_absorpt_correction_T_max 1.0000
_exptl_absorpt_correction_T_min 0.5630
_exptl_absorpt_correction_type multi-scan
_exptl_crystal_density_diffrn 1.235
_exptl_crystal_density_method 'not measured'
_exptl_crystal_F_000 2208
_exptl_crystal_size_max 0.45
_exptl_crystal_size_mid 0.08
_exptl_crystal_size_min 0.02
_refine_diff_density_max 0.234
_refine_diff_density_min -0.299
_refine_diff_density_rms 0.057
_refine_ls_abs_structure_details 'Flack H D (1983), Acta Cryst. A39, 876-881'
_refine_ls_abs_structure_Flack -0.06(6)
_refine_ls_extinction_method none
_refine_ls_goodness_of_fit_ref 1.092
_refine_ls_hydrogen_treatment constr
_refine_ls_matrix_type full
_refine_ls_number_parameters 641
_refine_ls_number_reflns 9454
_refine_ls_number_restraints 0
_refine_ls_restrained_S_all 1.092
_refine_ls_R_factor_all 0.0865
_refine_ls_R_factor_gt 0.0581
_refine_ls_shift/su_max 0.001
_refine_ls_shift/su_mean 0.000
_refine_ls_structure_factor_coef Fsqd
_refine_ls_weighting_details 'calc w=1/[\s^2^(Fo^2^)+(0.0482P)^2^+0.0000P] where P=(Fo^2^+2Fc^2^)/3'
_refine_ls_weighting_scheme calc
_refine_ls_wR_factor_gt 0.1172
_refine_ls_wR_factor_ref 0.1374
_reflns_number_gt 6872
_reflns_number_total 9454
_reflns_threshold_expression >2sigma(I)
_cod_data_source_file ja806989n_si_002.cif
_cod_data_source_block shelxl
_cod_original_cell_volume 5531(3)
_cod_original_sg_symbol_H-M 'P 21 21 21 '
_cod_database_code 4103790

loop_
_symmetry_equiv_pos_as_xyz
'x, y, z'
'x+1/2, -y+1/2, -z'
'-x, y+1/2, -z+1/2'
'-x+1/2, -y, z+1/2'

loop_
_atom_site_label
_atom_site_type_symbol
_atom_site_fract_x
_atom_site_fract_y
_atom_site_fract_z
_atom_site_U_iso_or_equiv
_atom_site_adp_type
_atom_site_occupancy
_atom_site_symmetry_multiplicity
_atom_site_calc_flag
_atom_site_refinement_flags
C1 C 0.5044(6) 0.60770(14) 0.92107(8) 0.0336(8) Uani 1 1 d .
C2 C 0.7060(6) 0.61182(14) 0.89828(8) 0.0412(9) Uani 1 1 d .
H2a H 0.6622 0.6154 0.8755 0.055 Uiso 1 1 calc R
H2b H 0.8021 0.5775 0.9008 0.055 Uiso 1 1 calc R
C3 C 0.8174(6) 0.66965(15) 0.91081(9) 0.0442(9) Uani 1 1 d .
H3a H 0.8239 0.6996 0.8936 0.059 Uiso 1 1 calc R
H3b H 0.9659 0.6616 0.9186 0.059 Uiso 1 1 calc R
C4 C 0.6659(6) 0.69057(16) 0.93948(9) 0.0419(9) Uani 1 1 d .
C5 C 0.4544(6) 0.70745(17) 0.92186(9) 0.0447(10) Uani 1 1 d .
C6 C 0.5898(6) 0.63022(14) 0.95478(8) 0.0357(8) Uani 1 1 d .
C7 C 0.7608(7) 0.73859(15) 0.96156(9) 0.0547(11) Uani 1 1 d .
H7a H 0.8061 0.7721 0.9485 0.082 Uiso 1 1 calc R
H7b H 0.8859 0.7229 0.9732 0.082 Uiso 1 1 calc R
H7c H 0.6506 0.7512 0.9770 0.082 Uiso 1 1 calc R
C8 C 0.4062(6) 0.63681(15) 0.98035(8) 0.0484(10) Uani 1 1 d .
H8a H 0.4634 0.6566 0.9994 0.073 Uiso 1 1 calc R
H8b H 0.3526 0.5980 0.9864 0.073 Uiso 1 1 calc R
H8c H 0.2876 0.6599 0.9713 0.073 Uiso 1 1 calc R
C9 C 0.7787(6) 0.59344(15) 0.96970(8) 0.0447(9) Uani 1 1 d .
H9a H 0.8452 0.6155 0.9873 0.067 Uiso 1 1 calc R
H9b H 0.8875 0.5855 0.9531 0.067 Uiso 1 1 calc R
H9c H 0.7216 0.5564 0.9780 0.067 Uiso 1 1 calc R
C10 C 0.3735(6) 0.55069(15) 0.91974(8) 0.0362(8) Uani 1 1 d .
C11 C 0.3951(7) 0.44606(14) 0.93276(8) 0.0407(9) Uani 1 1 d .
H11 H 0.2341 0.4499 0.9339 0.054 Uiso 1 1 calc R
C12 C 0.4574(8) 0.41413(18) 0.90141(9) 0.0648(14) Uani 1 1 d .
H12a H 0.3839 0.3757 0.9010 0.086 Uiso 1 1 calc R
H12b H 0.4026 0.4371 0.8830 0.086 Uiso 1 1 calc R
C13 C 0.7022(9) 0.40422(19) 0.89686(10) 0.0826(16) Uani 1 1 d .
H13a H 0.7787 0.4415 0.8994 0.124 Uiso 1 1 calc R
H13b H 0.7292 0.3885 0.8753 0.124 Uiso 1 1 calc R
H13c H 0.7542 0.3763 0.9130 0.124 Uiso 1 1 calc R
C14 C 0.4773(6) 0.41753(14) 0.96346(8) 0.0406(9) Uani 1 1 d .
H14 H 0.6383 0.4147 0.9649 0.054 Uiso 1 1 calc R
C15 C 0.3548(7) 0.36664(15) 0.98005(9) 0.0420(9) Uani 1 1 d .
C16 C 0.3638(6) 0.42768(14) 0.99578(9) 0.0426(9) Uani 1 1 d .
H16 H 0.4625 0.4309 1.0147 0.057 Uiso 1 1 calc R
C17 C 0.1395(6) 0.34395(16) 0.96619(10) 0.0552(11) Uani 1 1 d .
H17a H 0.0626 0.3215 0.9827 0.083 Uiso 1 1 calc R
H17b H 0.1686 0.3187 0.9476 0.083 Uiso 1 1 calc R
H17c H 0.0503 0.3772 0.9594 0.083 Uiso 1 1 calc R
C18 C 0.4920(6) 0.31878(15) 0.99598(9) 0.0498(10) Uani 1 1 d .
H18a H 0.6201 0.3365 1.0058 0.075 Uiso 1 1 calc R
H18b H 0.5371 0.2902 0.9797 0.075 Uiso 1 1 calc R
H18c H 0.4063 0.2990 1.0126 0.075 Uiso 1 1 calc R
O1 O 0.3607(4) 0.65620(9) 0.91064(6) 0.0394(6) Uani 1 1 d .
O2 O 0.3772(5) 0.75607(11) 0.91647(6) 0.0596(8) Uani 1 1 d .
O3 O 0.4955(4) 0.50622(9) 0.93212(5) 0.0399(6) Uani 1 1 d .
O4 O 0.1897(4) 0.54577(10) 0.90935(6) 0.0430(6) Uani 1 1 d .
Cl1 Cl 0.12981(18) 0.47438(4) 0.99712(2) 0.0589(3) Uani 1 1 d .

loop_
_atom_site_aniso_label
_atom_site_aniso_U_11
_atom_site_aniso_U_22
_atom_site_aniso_U_33
_atom_site_aniso_U_23
_atom_site_aniso_U_13
_atom_site_aniso_U_12
C1 0.0282(19) 0.0322(19) 0.040(2) -0.0005(16) 0.0001(17) 0.0001(17)
C2 0.038(2) 0.042(2) 0.044(2) -0.0053(17) 0.0039(18) 0.0021(18)
C3 0.038(2) 0.043(2) 0.052(2) 0.0029(18) 0.0024(19) -0.0015(19)
C4 0.034(2) 0.042(2) 0.050(2) -0.0057(18) -0.0030(19) -0.0025(18)
C5 0.035(2) 0.039(2) 0.060(3) 0.0028(19) 0.002(2) -0.0006(19)
C6 0.034(2) 0.0363(19) 0.037(2) -0.0014(16) 0.0003(17) 0.0018(17)
C7 0.056(3) 0.041(2) 0.067(3) -0.010(2) -0.002(2) -0.010(2)
C8 0.047(3) 0.047(2) 0.050(2) -0.0078(19) 0.004(2) 0.001(2)
C9 0.044(2) 0.044(2) 0.046(2) -0.0035(18) -0.0078(19) 0.002(2)
C10 0.039(2) 0.033(2) 0.037(2) -0.0014(16) 0.0035(18) -0.0003(18)
C11 0.046(2) 0.035(2) 0.041(2) 0.0028(17) -0.0063(19) -0.0060(19)
C12 0.108(4) 0.046(2) 0.041(2) -0.0008(19) -0.003(3) -0.004(3)
C13 0.123(5) 0.077(3) 0.048(3) 0.000(2) 0.025(3) 0.040(3)
C14 0.042(2) 0.041(2) 0.039(2) 0.0029(17) -0.0028(18) -0.0018(19)
C15 0.048(3) 0.0326(19) 0.045(2) 0.0096(17) -0.0001(19) 0.001(2)
C16 0.048(2) 0.036(2) 0.044(2) -0.0011(17) 0.0036(19) 0.0090(19)
C17 0.051(3) 0.045(2) 0.069(3) 0.004(2) -0.005(2) -0.005(2)
C18 0.056(3) 0.042(2) 0.051(2) 0.0080(18) 0.000(2) 0.008(2)
O1 0.0323(14) 0.0324(13) 0.0534(15) 0.0032(11) -0.0054(12) 0.0006(12)
O2 0.0518(18) 0.0373(15) 0.090(2) 0.0046(14) -0.0075(16) 0.0065(14)
O3 0.0377(15) 0.0313(13) 0.0507(15) 0.0039(11) -0.0013(12) 0.0001(12)
O4 0.0336(15) 0.0393(14) 0.0560(16) 0.0028(12) -0.0058(13) -0.0048(12)
Cl1 0.0648(7) 0.0463(6) 0.0654(7) 0.0064(5) 0.0191(6) 0.0151(6)

loop_
_atom_type_symbol
_atom_type_description
_atom_type_scat_dispersion_real
_atom_type_scat_dispersion_imag
_atom_type_scat_source
C C 0.0033 0.0016 'International Tables Vol C Tables 4.2.6.8 and 6.1.1.4'
H H 0.0000 0.0000 'International Tables Vol C Tables 4.2.6.8 and 6.1.1.4'
O O 0.0106 0.0060 'International Tables Vol C Tables 4.2.6.8 and 6.1.1.4'
Cl Cl 0.1484 0.1585 'International Tables Vol C Tables 4.2.6.8 and 6.1.1.4'

loop_
_geom_angle_atom_site_label_1
_geom_angle_atom_site_label_2
_geom_angle_atom_site_label_3
_geom_angle
O1 C1 C10 107.9(3)
O1 C1 C2 104.7(3)
C10 C1 C2 116.6(3)
O1 C1 C6 102.5(2)
C10 C1 C6 118.9(3)
C2 C1 C6 104.5(3)
C1 C2 C3 101.4(3)
C2 C3 C4 104.0(3)
C7 C4 C5 115.2(3)
C7 C4 C6 119.3(3)
C5 C4 C6 99.0(3)
C7 C4 C3 115.8(3)
C5 C4 C3 102.6(3)
C6 C4 C3 102.4(3)
O2 C5 O1 122.6(3)
O2 C5 C4 129.8(4)
O1 C5 C4 107.6(3)
C8 C6 C9 108.9(3)
C8 C6 C1 113.0(3)
C9 C6 C1 115.1(3)
C8 C6 C4 113.8(3)
C9 C6 C4 113.8(3)
C1 C6 C4 91.5(2)
O4 C10 O3 125.4(3)
O4 C10 C1 125.6(3)
O3 C10 C1 109.1(3)
O3 C11 C14 105.5(3)
O3 C11 C12 108.2(3)
C14 C11 C12 115.0(3)
C13 C12 C11 114.7(4)
C11 C14 C16 121.2(3)
C11 C14 C15 122.1(3)
C16 C14 C15 60.0(2)
C18 C15 C17 113.5(3)
C18 C15 C16 116.2(3)
C17 C15 C16 119.6(3)
C18 C15 C14 117.2(3)
C17 C15 C14 120.5(3)
C16 C15 C14 59.5(2)
C14 C16 C15 60.5(2)
C14 C16 Cl1 119.0(3)
C15 C16 Cl1 121.4(3)
C5 O1 C1 106.3(3)
C10 O3 C11 117.2(3)
O1' C1' C10' 107.4(3)
O1' C1' C2' 105.2(3)
C10' C1' C2' 115.1(3)
O1' C1' C6' 102.3(3)
C10' C1' C6' 120.9(3)
C2' C1' C6' 104.3(3)
C1' C2' C3' 101.1(3)
C2' C3' C4' 104.1(3)
C7' C4' C5' 114.5(3)
C7' C4' C6' 119.7(3)
C5' C4' C6' 99.2(3)
C7' C4' C3' 115.6(3)
C5' C4' C3' 102.4(3)
C6' C4' C3' 102.9(3)
O2' C5' O1' 121.4(4)
O2' C5' C4' 131.4(4)
O1' C5' C4' 107.2(3)
C9' C6' C8' 109.2(3)
C9' C6' C4' 113.0(3)
C8' C6' C4' 114.0(3)
C9' C6' C1' 115.1(3)
C8' C6' C1' 113.0(3)
C4' C6' C1' 91.6(3)
O4' C10' O3' 125.0(3)
O4' C10' C1' 125.7(3)
O3' C10' C1' 109.4(3)
O3' C11' C14' 104.2(3)
O3' C11' C12' 109.2(3)
C14' C11' C12' 115.1(3)
C13' C12' C11' 114.3(4)
C11' C14' C16' 120.8(3)
C11' C14' C15' 122.2(3)
C16' C14' C15' 59.1(2)
C16' C15' C17' 120.4(3)
C16' C15' C18' 115.2(3)
C17' C15' C18' 113.9(3)
C16' C15' C14' 59.7(2)
C17' C15' C14' 121.3(3)
C18' C15' C14' 116.1(3)
C15' C16' C14' 61.1(2)
C15' C16' Cl1' 121.0(3)
C14' C16' Cl1' 119.0(3)
C5' O1' C1' 106.1(3)
C10' O3' C11' 117.8(3)
O1" C1" C10" 107.9(3)
O1" C1" C2" 104.9(3)
C10" C1" C2" 117.2(3)
O1" C1" C6" 102.7(2)
C10" C1" C6" 118.3(3)
C2" C1" C6" 104.2(3)
C1" C2" C3" 101.5(3)
C2" C3" C4" 103.2(3)
C5" C4" C7" 114.0(3)
C5" C4" C6" 100.2(3)
C7" C4" C6" 119.6(3)
C5" C4" C3" 103.1(3)
C7" C4" C3" 115.3(3)
C6" C4" C3" 102.3(3)
O2" C5" O1" 121.9(4)
O2" C5" C4" 131.4(4)
O1" C5" C4" 106.7(3)
C9" C6" C8" 108.7(3)
C9" C6" C1" 115.7(3)
C8" C6" C1" 113.4(3)
C9" C6" C4" 114.2(3)
C8" C6" C4" 112.4(3)
C1" C6" C4" 91.7(3)
O4" C10" O3" 125.8(3)
O4" C10" C1" 125.8(3)
O3" C10" C1" 108.4(3)
O3" C11" C14" 105.3(3)
O3" C11" C12" 108.9(3)
C14" C11" C12" 114.3(3)
C11" C12" C13" 114.6(3)
C11" C14" C16" 122.9(3)
C11" C14" C15" 123.2(3)
C16" C14" C15" 59.9(2)
C17" C15" C16" 120.4(3)
C17" C15" C18" 113.7(3)
C16" C15" C18" 116.0(3)
C17" C15" C14" 120.1(3)
C16" C15" C14" 59.5(2)
C18" C15" C14" 116.8(3)
C14" C16" C15" 60.6(2)
C14" C16" Cl1" 119.2(3)
C15" C16" Cl1" 121.0(3)
C5" O1" C1" 106.1(3)
C10" O3" C11" 119.3(3)

loop_
_geom_bond_atom_site_label_1
_geom_bond_atom_site_label_2
_geom_bond_distance
C1 O1 1.456(4)
C1 C10 1.504(4)
C1 C2 1.537(5)
C1 C6 1.553(4)
C2 C3 1.547(4)
C3 C4 1.558(5)
C4 C7 1.516(4)
C4 C5 1.517(5)
C4 C6 1.558(4)
C5 O2 1.205(4)
C5 O1 1.360(4)
C6 C8 1.532(5)
C6 C9 1.536(5)
C10 O4 1.197(4)
C10 O3 1.339(4)
C11 O3 1.478(4)
C11 C14 1.491(4)
C11 C12 1.512(5)
C12 C13 1.511(7)
C14 C16 1.503(4)
C14 C15 1.519(5)
C15 C18 1.504(4)
C15 C17 1.510(5)
C15 C16 1.511(4)
C16 Cl1 1.763(4)
C1' O1' 1.463(4)
C1' C10' 1.503(4)
C1' C2' 1.540(5)
C1' C6' 1.549(5)
C2' C3' 1.543(5)
C3' C4' 1.562(5)
C4' C7' 1.512(5)
C4' C5' 1.512(5)
C4' C6' 1.548(5)
C5' O2' 1.205(4)
C5' O1' 1.370(4)
C6' C9' 1.516(5)
C6' C8' 1.533(4)
C10' O4' 1.203(4)
C10' O3' 1.337(4)
C11' O3' 1.473(4)
C11' C14' 1.499(4)
C11' C12' 1.518(5)
C12' C13' 1.518(6)
C14' C16' 1.510(5)
C14' C15' 1.531(5)
C15' C16' 1.501(4)
C15' C17' 1.511(5)
C15' C18' 1.518(5)
C16' Cl1' 1.764(4)
C1" O1" 1.460(4)
C1" C10" 1.508(4)
C1" C2" 1.531(5)
C1" C6" 1.537(4)
C2" C3" 1.553(4)
C3" C4" 1.557(5)
C4" C5" 1.505(5)
C4" C7" 1.514(4)
C4" C6" 1.548(4)
C5" O2" 1.187(4)
C5" O1" 1.376(4)
C6" C9" 1.520(5)
C6" C8" 1.526(5)
C10" O4" 1.204(4)
C10" O3" 1.334(4)
C11" O3" 1.460(3)
C11" C14" 1.492(4)
C11" C12" 1.512(5)
C12" C13" 1.523(6)
C14" C16" 1.504(5)
C14" C15" 1.521(5)
C15" C17" 1.497(5)
C15" C16" 1.511(5)
C15" C18" 1.513(5)
C16" Cl1" 1.768(4)
